data_4106678
loop_
_publ_author_name
'Ross Campbell'
'Daniel Cannon'
'Pablo Garc\'ia-\'Alvarez'
'Alan R. Kennedy'
'Robert E. Mulvey'
'Stuart D. Robertson'
'J\"org Sa\&smannshausen'
'Tell Tuttle'

_publ_section_title
;
 Main Group Multiple C-H/N-H Bond Activation of a Diamine and Isolation of
 A Molecular Dilithium Zincate Hydride: Experimental and DFT Evidence for
 Alkali Metal-Zinc Synergistic Effects
;
_journal_name_full 'Journal of the American Chemical Society'
_journal_page_first 13706
_journal_page_last 13717
_journal_paper_doi 10.1021/ja205547h
_journal_volume 133
_journal_year 2011
_chemical_formula_sum 'C24 H49 N2 Na O3 Zn'
_chemical_formula_weight 502.01
_chemical_name_systematic
;
 ?
;
_space_group_IT_number 2
_symmetry_cell_setting triclinic
_symmetry_space_group_name_Hall '-P 1'
_symmetry_space_group_name_H-M 'P -1'
_atom_sites_solution_hydrogens geom
_atom_sites_solution_primary direct
_atom_sites_solution_secondary difmap
_audit_creation_method SHELXL-97
_cell_angle_alpha 81.497(4)
_cell_angle_beta 88.765(3)
_cell_angle_gamma 84.978(3)
_cell_formula_units_Z 2
_cell_length_a 9.6661(3)
_cell_length_b 9.8248(5)
_cell_length_c 15.2836(7)
_cell_measurement_reflns_used 13826
_cell_measurement_temperature 123(2)
_cell_measurement_theta_max 72.9858
_cell_measurement_theta_min 4.5542
_cell_volume 1429.93(11)
_computing_structure_refinement 'SHELXL-97 (Sheldrick, 1997)'
_diffrn_ambient_temperature 123(2)
_diffrn_measured_fraction_theta_full 0.985
_diffrn_measured_fraction_theta_max 0.985
_diffrn_measurement_device_type 'Oxford Diffraction Gemini S'
_diffrn_measurement_method 'omega scans'
_diffrn_radiation_monochromator graphite
_diffrn_radiation_source 'fine-focus sealed tube'
_diffrn_radiation_type CuK\a
_diffrn_radiation_wavelength 1.54180
_diffrn_reflns_av_R_equivalents 0.1020
_diffrn_reflns_av_sigmaI/netI 0.0439
_diffrn_reflns_limit_h_max 10
_diffrn_reflns_limit_h_min -11
_diffrn_reflns_limit_k_max 11
_diffrn_reflns_limit_k_min -11
_diffrn_reflns_limit_l_max 14
_diffrn_reflns_limit_l_min -17
_diffrn_reflns_number 15955
_diffrn_reflns_theta_full 64.99
_diffrn_reflns_theta_max 64.99
_diffrn_reflns_theta_min 4.57
_exptl_absorpt_coefficient_mu 1.521
_exptl_absorpt_correction_type none
_exptl_crystal_colour colourless
_exptl_crystal_density_diffrn 1.166
_exptl_crystal_description prism
_exptl_crystal_F_000 544
_exptl_crystal_size_max 0.24
_exptl_crystal_size_mid 0.2
_exptl_crystal_size_min 0.12
_refine_diff_density_max 1.357
_refine_diff_density_min -0.828
_refine_diff_density_rms 0.110
_refine_ls_extinction_method none
_refine_ls_goodness_of_fit_ref 1.061
_refine_ls_hydrogen_treatment constr
_refine_ls_matrix_type full
_refine_ls_number_parameters 356
_refine_ls_number_reflns 4793
_refine_ls_number_restraints 0
_refine_ls_restrained_S_all 1.061
_refine_ls_R_factor_all 0.0611
_refine_ls_R_factor_gt 0.0582
_refine_ls_shift/su_max 0.001
_refine_ls_shift/su_mean 0.000
_refine_ls_structure_factor_coef Fsqd
_refine_ls_weighting_details 'calc w=1/[\s^2^(Fo^2^)+(0.1433P)^2^+0.0000P] where P=(Fo^2^+2Fc^2^)/3'
_refine_ls_weighting_scheme calc
_refine_ls_wR_factor_gt 0.1663
_refine_ls_wR_factor_ref 0.1701
_reflns_number_gt 4393
_reflns_number_total 4793
_reflns_threshold_expression >2sigma(I)
_cod_data_source_file ja205547h_si_002_5.cif
_cod_data_source_block pgapga18
_cod_database_code 4106678

loop_
_symmetry_equiv_pos_as_xyz
'x, y, z'
'-x, -y, -z'

loop_
_atom_site_label
_atom_site_type_symbol
_atom_site_fract_x
_atom_site_fract_y
_atom_site_fract_z
_atom_site_U_iso_or_equiv
_atom_site_adp_type
_atom_site_occupancy
_atom_site_symmetry_multiplicity
_atom_site_calc_flag
_atom_site_refinement_flags
_atom_site_disorder_assembly
_atom_site_disorder_group
Zn1 Zn 0.19259(3) 0.87307(3) 0.740357(17) 0.01887(18) Uani 1 1 d . D .
Na1 Na 0.07667(10) 1.15362(9) 0.78484(6) 0.0233(3) Uani 1 1 d . D .
O1 O 0.1608(2) 1.2602(2) 0.64866(13) 0.0410(5) Uani 1 1 d . . .
O2 O -0.1428(2) 1.2686(2) 0.77333(14) 0.0396(5) Uani 1 1 d . . .
O3 O 0.1526(2) 1.32647(19) 0.85463(13) 0.0368(5) Uani 1 1 d . . .
N1 N -0.0008(2) 0.9104(2) 0.77644(13) 0.0199(4) Uani 1 1 d . . .
N2 N 0.2387(2) 0.9321(2) 0.85323(13) 0.0208(4) Uani 1 1 d . . .
C1 C 0.3032(3) 0.8098(3) 0.63876(16) 0.0253(5) Uani 1 1 d . . .
C2 C 0.2112(4) 0.7596(4) 0.5725(2) 0.0494(8) Uani 1 1 d . D .
H2A H 0.2689 0.7280 0.5247 0.074 Uiso 1 1 calc R . .
H2B H 0.1443 0.8356 0.5478 0.074 Uiso 1 1 calc R . .
H2C H 0.1612 0.6831 0.6024 0.074 Uiso 1 1 calc R . .
C3 C 0.3836(4) 0.9249(4) 0.5887(2) 0.0515(9) Uani 1 1 d . D .
H3A H 0.4437 0.9592 0.6299 0.077 Uiso 1 1 calc R . .
H3B H 0.3180 1.0007 0.5621 0.077 Uiso 1 1 calc R . .
H3C H 0.4404 0.8887 0.5421 0.077 Uiso 1 1 calc R . .
C4 C 0.4083(3) 0.6913(3) 0.6739(2) 0.0360(6) Uani 1 1 d . D .
H4A H 0.3593 0.6123 0.7012 0.054 Uiso 1 1 calc R . .
H4B H 0.4666 0.7206 0.7182 0.054 Uiso 1 1 calc R . .
H4C H 0.4668 0.6645 0.6251 0.054 Uiso 1 1 calc R . .
C5 C -0.1340(3) 0.9442(4) 0.63990(19) 0.0406(7) Uani 1 1 d . . .
H5A H -0.1117 1.0407 0.6285 0.061 Uiso 1 1 calc R D .
H5B H -0.2258 0.9367 0.6159 0.061 Uiso 1 1 calc R . .
H5C H -0.0640 0.8866 0.6114 0.061 Uiso 1 1 calc R . .
C6 C -0.1761(4) 0.7491(3) 0.7578(3) 0.0501(9) Uani 1 1 d . . .
H6A H -0.1088 0.6876 0.7301 0.075 Uiso 1 1 calc R D .
H6B H -0.2686 0.7451 0.7338 0.075 Uiso 1 1 calc R . .
H6C H -0.1776 0.7196 0.8219 0.075 Uiso 1 1 calc R . .
C7 C -0.1346(3) 0.8959(3) 0.73845(17) 0.0254(5) Uani 1 1 d . D .
H7 H -0.2062 0.9566 0.7659 0.031 Uiso 1 1 calc R . .
C8 C -0.0033(3) 0.9206(2) 0.86666(16) 0.0219(5) Uani 1 1 d . D .
H8 H -0.0879 0.9197 0.8995 0.026 Uiso 1 1 calc R . .
C9 C 0.1185(3) 0.9319(2) 0.90588(15) 0.0210(5) Uani 1 1 d . D .
H9 H 0.1223 0.9394 0.9670 0.025 Uiso 1 1 calc R . .
C10 C 0.3687(3) 0.9294(3) 0.89988(17) 0.0267(6) Uani 1 1 d . D .
H10 H 0.3500 0.9797 0.9518 0.032 Uiso 1 1 calc R . .
C11 C 0.4749(3) 1.0046(4) 0.8403(2) 0.0430(8) Uani 1 1 d . . .
H11A H 0.4978 0.9550 0.7901 0.065 Uiso 1 1 calc R D .
H11B H 0.5591 1.0086 0.8740 0.065 Uiso 1 1 calc R . .
H11C H 0.4359 1.0986 0.8185 0.065 Uiso 1 1 calc R . .
C12 C 0.4278(3) 0.7824(3) 0.9346(2) 0.0406(7) Uani 1 1 d . . .
H12A H 0.3569 0.7334 0.9701 0.061 Uiso 1 1 calc R D .
H12B H 0.5089 0.7858 0.9714 0.061 Uiso 1 1 calc R . .
H12C H 0.4556 0.7338 0.8846 0.061 Uiso 1 1 calc R . .
C13 C 0.2995(4) 1.2979(4) 0.6472(2) 0.0479(8) Uani 1 1 d . D .
H13A H 0.3644 1.2168 0.6687 0.058 Uiso 1 1 calc R A 1
H13B H 0.3083 1.3703 0.6850 0.058 Uiso 1 1 calc R A 1
C20 C -0.2324(3) 1.2756(3) 0.8492(2) 0.0393(7) Uani 1 1 d . D .
H20A H -0.1845 1.3113 0.8966 0.047 Uiso 1 1 calc R B 1
H20B H -0.2622 1.1832 0.8727 0.047 Uiso 1 1 calc R B 1
C21 C 0.0971(4) 1.4682(3) 0.8323(2) 0.0408(7) Uani 1 1 d . D .
H21A H -0.0017 1.4803 0.8502 0.049 Uiso 1 1 calc R C 1
H21B H 0.1058 1.5002 0.7680 0.049 Uiso 1 1 calc R C 1
C14 C 0.3298(17) 1.3513(16) 0.5523(10) 0.064(5) Uani 0.68(3) 1 d P D 1
H14A H 0.3683 1.4423 0.5475 0.077 Uiso 0.68(3) 1 calc PR D 1
H14B H 0.3984 1.2865 0.5272 0.077 Uiso 0.68(3) 1 calc PR D 1
C15 C 0.1987(16) 1.3642(13) 0.5047(5) 0.055(3) Uani 0.68(3) 1 d P D 1
H15A H 0.2136 1.3396 0.4445 0.066 Uiso 0.68(3) 1 calc PR D 1
H15B H 0.1540 1.4596 0.5000 0.066 Uiso 0.68(3) 1 calc PR D 1
C16 C 0.1105(15) 1.2622(13) 0.5610(7) 0.038(2) Uani 0.68(3) 1 d P D 1
H16A H 0.0106 1.2945 0.5569 0.046 Uiso 0.68(3) 1 calc PR D 1
H16B H 0.1246 1.1695 0.5426 0.046 Uiso 0.68(3) 1 calc PR D 1
C17 C -0.2075(5) 1.3434(6) 0.6964(3) 0.0474(16) Uani 0.817(15) 1 d P D 1
H17A H -0.1932 1.2916 0.6457 0.057 Uiso 0.817(15) 1 calc PR D 1
H17B H -0.1700 1.4345 0.6808 0.057 Uiso 0.817(15) 1 calc PR D 1
C18 C -0.3586(6) 1.3598(9) 0.7210(4) 0.0603(17) Uani 0.817(15) 1 d P D 1
H18A H -0.4059 1.4434 0.6865 0.072 Uiso 0.817(15) 1 calc PR D 1
H18B H -0.4062 1.2781 0.7115 0.072 Uiso 0.817(15) 1 calc PR D 1
C19 C -0.3548(8) 1.3728(9) 0.8159(6) 0.0503(18) Uani 0.817(15) 1 d P D 1
H19A H -0.4416 1.3451 0.8464 0.060 Uiso 0.817(15) 1 calc PR D 1
H19B H -0.3413 1.4687 0.8244 0.060 Uiso 0.817(15) 1 calc PR D 1
C22 C 0.1842(18) 1.5420(15) 0.8833(11) 0.029(3) Uani 0.49(4) 1 d P D 1
H22A H 0.1282 1.6220 0.9023 0.034 Uiso 0.49(4) 1 calc PR D 1
H22B H 0.2612 1.5777 0.8454 0.034 Uiso 0.49(4) 1 calc PR D 1
C23 C 0.243(2) 1.449(2) 0.9638(14) 0.052(5) Uani 0.49(4) 1 d P D 1
H23A H 0.1866 1.4573 1.0178 0.062 Uiso 0.49(4) 1 calc PR D 1
H23B H 0.3410 1.4634 0.9746 0.062 Uiso 0.49(4) 1 calc PR D 1
C24 C 0.2293(19) 1.3131(17) 0.9296(12) 0.030(3) Uani 0.49(4) 1 d P D 1
H24A H 0.3233 1.2709 0.9177 0.036 Uiso 0.49(4) 1 calc PR D 1
H24B H 0.1859 1.2494 0.9763 0.036 Uiso 0.49(4) 1 calc PR D 1
C14A C 0.349(4) 1.358(3) 0.561(2) 0.054(7) Uani 0.32(3) 1 d P D 2
H14C H 0.4444 1.3194 0.5491 0.065 Uiso 0.32(3) 1 calc PR D 2
H14D H 0.3470 1.4597 0.5561 0.065 Uiso 0.32(3) 1 calc PR D 2
C15A C 0.2422(19) 1.314(2) 0.4991(11) 0.039(4) Uani 0.32(3) 1 d P D 2
H15C H 0.2240 1.3842 0.4463 0.047 Uiso 0.32(3) 1 calc PR D 2
H15D H 0.2721 1.2235 0.4803 0.047 Uiso 0.32(3) 1 calc PR D 2
C16A C 0.118(4) 1.305(4) 0.561(2) 0.072(10) Uani 0.32(3) 1 d P D 2
H16C H 0.0656 1.3971 0.5575 0.086 Uiso 0.32(3) 1 calc PR D 2
H16D H 0.0551 1.2399 0.5432 0.086 Uiso 0.32(3) 1 calc PR D 2
C17A C -0.260(2) 1.282(2) 0.7014(13) 0.042(6) Uiso 0.183(15) 1 d P D 2
H17C H -0.2204 1.2894 0.6408 0.050 Uiso 0.183(15) 1 calc PR D 2
H17D H -0.3182 1.2029 0.7116 0.050 Uiso 0.183(15) 1 calc PR D 2
C18A C -0.340(3) 1.412(3) 0.7166(17) 0.046(7) Uiso 0.183(15) 1 d P D 2
H18C H -0.4361 1.4178 0.6938 0.056 Uiso 0.183(15) 1 calc PR D 2
H18D H -0.2942 1.4941 0.6886 0.056 Uiso 0.183(15) 1 calc PR D 2
C19A C -0.340(4) 1.398(3) 0.831(2) 0.035(7) Uiso 0.183(15) 1 d P D 2
H19C H -0.3090 1.4819 0.8511 0.041 Uiso 0.183(15) 1 calc PR D 2
H19D H -0.4313 1.3781 0.8573 0.041 Uiso 0.183(15) 1 calc PR D 2
C22A C 0.145(2) 1.5522(19) 0.8993(15) 0.051(4) Uani 0.51(4) 1 d P D 2
H22C H 0.2185 1.6115 0.8743 0.061 Uiso 0.51(4) 1 calc PR D 2
H22D H 0.0673 1.6103 0.9214 0.061 Uiso 0.51(4) 1 calc PR D 2
C23A C 0.199(2) 1.4442(19) 0.9680(9) 0.039(3) Uani 0.51(4) 1 d P D 2
H23C H 0.2981 1.4568 0.9777 0.046 Uiso 0.51(4) 1 calc PR D 2
H23D H 0.1482 1.4547 1.0237 0.046 Uiso 0.51(4) 1 calc PR D 2
C24A C 0.190(2) 1.3055(16) 0.9490(11) 0.032(3) Uani 0.51(4) 1 d P D 2
H24C H 0.1168 1.2596 0.9859 0.038 Uiso 0.51(4) 1 calc PR D 2
H24D H 0.2793 1.2492 0.9593 0.038 Uiso 0.51(4) 1 calc PR D 2

loop_
_atom_site_aniso_label
_atom_site_aniso_U_11
_atom_site_aniso_U_22
_atom_site_aniso_U_33
_atom_site_aniso_U_23
_atom_site_aniso_U_13
_atom_site_aniso_U_12
Zn1 0.0155(2) 0.0266(3) 0.0164(2) -0.00871(15) 0.00331(15) -0.00371(15)
Na1 0.0225(5) 0.0259(5) 0.0225(5) -0.0059(4) 0.0005(4) -0.0045(4)
O1 0.0387(12) 0.0633(14) 0.0234(10) -0.0035(9) 0.0009(8) -0.0230(10)
O2 0.0284(11) 0.0519(13) 0.0358(11) -0.0043(9) -0.0005(8) 0.0075(9)
O3 0.0540(13) 0.0246(10) 0.0339(11) -0.0104(7) -0.0131(9) -0.0015(9)
N1 0.0128(10) 0.0297(11) 0.0190(10) -0.0078(8) 0.0022(7) -0.0061(8)
N2 0.0162(10) 0.0287(11) 0.0195(10) -0.0075(8) -0.0009(8) -0.0055(8)
C1 0.0256(13) 0.0314(13) 0.0196(12) -0.0080(9) 0.0086(10) -0.0013(10)
C2 0.0457(19) 0.076(2) 0.0318(16) -0.0290(15) 0.0019(13) 0.0018(17)
C3 0.067(2) 0.0420(18) 0.0448(19) -0.0086(14) 0.0334(17) -0.0075(16)
C4 0.0299(15) 0.0426(16) 0.0356(15) -0.0122(12) 0.0084(11) 0.0053(12)
C5 0.0337(16) 0.0589(19) 0.0307(15) -0.0056(13) -0.0123(12) -0.0109(14)
C6 0.0359(17) 0.0455(18) 0.070(2) 0.0018(15) -0.0220(15) -0.0225(14)
C7 0.0157(12) 0.0331(13) 0.0292(13) -0.0083(10) -0.0016(10) -0.0046(10)
C8 0.0203(12) 0.0266(12) 0.0194(11) -0.0045(9) 0.0079(9) -0.0054(9)
C9 0.0248(12) 0.0254(12) 0.0139(11) -0.0062(8) 0.0039(9) -0.0045(9)
C10 0.0225(13) 0.0329(14) 0.0273(13) -0.0100(10) -0.0042(10) -0.0057(10)
C11 0.0248(15) 0.057(2) 0.0497(18) -0.0056(14) -0.0046(13) -0.0205(14)
C12 0.0287(15) 0.0445(17) 0.0478(17) -0.0027(13) -0.0180(13) -0.0012(12)
C13 0.044(2) 0.060(2) 0.044(2) -0.0077(15) -0.0011(15) -0.0229(16)
C20 0.0315(16) 0.0449(17) 0.0410(17) -0.0039(13) 0.0047(12) -0.0060(13)
C21 0.054(2) 0.0277(15) 0.0406(17) -0.0054(12) -0.0085(14) -0.0012(13)
C14 0.063(7) 0.081(7) 0.051(8) -0.007(5) 0.038(6) -0.041(5)
C15 0.089(8) 0.047(5) 0.029(3) 0.004(3) 0.002(4) -0.018(5)
C16 0.047(4) 0.053(5) 0.018(3) -0.006(3) -0.001(2) -0.019(4)
C17 0.043(3) 0.059(3) 0.038(2) -0.0022(18) -0.0070(17) 0.006(2)
C18 0.030(3) 0.065(4) 0.079(4) 0.010(3) -0.017(2) 0.005(3)
C19 0.034(3) 0.051(4) 0.064(4) -0.012(3) 0.009(3) 0.009(3)
C22 0.035(7) 0.015(5) 0.038(5) -0.009(4) 0.005(4) -0.003(4)
C23 0.045(10) 0.034(5) 0.080(9) -0.015(4) -0.032(7) -0.005(6)
C24 0.036(7) 0.034(4) 0.021(6) -0.004(4) 0.003(4) -0.012(5)
C14A 0.057(12) 0.063(13) 0.048(12) -0.034(9) -0.003(9) 0.002(10)
C15A 0.047(9) 0.027(8) 0.039(6) 0.007(6) 0.011(5) -0.001(6)
C16A 0.060(11) 0.09(2) 0.063(13) 0.008(14) -0.024(9) -0.033(15)
C22A 0.052(10) 0.045(5) 0.061(9) -0.032(5) -0.009(7) 0.015(6)
C23A 0.042(9) 0.052(5) 0.027(4) -0.018(3) -0.013(4) -0.007(5)
C24A 0.044(8) 0.033(4) 0.020(6) 0.001(4) 0.001(4) -0.017(5)

loop_
_atom_type_symbol
_atom_type_description
_atom_type_scat_dispersion_real
_atom_type_scat_dispersion_imag
_atom_type_scat_source
Zn Zn -1.5491 0.6778 'International Tables Vol C Tables 4.2.6.8 and 6.1.1.4'
Na Na 0.1353 0.1239 'International Tables Vol C Tables 4.2.6.8 and 6.1.1.4'
O O 0.0492 0.0322 'International Tables Vol C Tables 4.2.6.8 and 6.1.1.4'
N N 0.0311 0.0180 'International Tables Vol C Tables 4.2.6.8 and 6.1.1.4'
C C 0.0181 0.0091 'International Tables Vol C Tables 4.2.6.8 and 6.1.1.4'
H H 0.0000 0.0000 'International Tables Vol C Tables 4.2.6.8 and 6.1.1.4'

loop_
_geom_angle_atom_site_label_1
_geom_angle_atom_site_label_2
_geom_angle_atom_site_label_3
_geom_angle
N1 Zn1 N2 85.14(8)
N1 Zn1 C1 139.88(10)
N2 Zn1 C1 134.97(10)
N1 Zn1 Na1 57.39(6)
N2 Zn1 Na1 59.52(6)
C1 Zn1 Na1 134.44(8)
O2 Na1 O3 89.85(9)
O2 Na1 O1 96.04(9)
O3 Na1 O1 90.30(8)
O2 Na1 N1 96.43(8)
O3 Na1 N1 155.33(8)
O1 Na1 N1 112.59(8)
O2 Na1 C8 95.75(9)
O3 Na1 C8 124.58(8)
O1 Na1 C8 143.09(9)
N1 Na1 C8 31.16(7)
O2 Na1 C9 118.49(9)
O3 Na1 C9 102.73(8)
O1 Na1 C9 142.67(9)
N1 Na1 C9 53.47(7)
C8 Na1 C9 29.79(8)
O2 Na1 N2 148.20(8)
O3 Na1 N2 102.83(7)
O1 Na1 N2 112.69(8)
N1 Na1 N2 60.81(6)
C8 Na1 N2 53.04(7)
C9 Na1 N2 30.55(7)
O2 Na1 Zn1 132.52(7)
O3 Na1 Zn1 137.34(7)
O1 Na1 Zn1 89.78(7)
N1 Na1 Zn1 39.57(5)
C8 Na1 Zn1 57.17(6)
C9 Na1 Zn1 57.06(5)
N2 Na1 Zn1 39.66(4)
C16A O1 C13 102.7(16)
C13 O1 C16 111.3(6)
C16A O1 Na1 140.7(15)
C13 O1 Na1 116.62(19)
C16 O1 Na1 129.9(5)
C17 O2 C20 110.4(3)
C20 O2 C17A 97.5(8)
C17 O2 Na1 127.8(2)
C20 O2 Na1 121.83(17)
C17A O2 Na1 132.7(7)
C24 O3 C21 109.4(7)
C21 O3 C24A 107.2(7)
C24 O3 Na1 128.2(7)
C21 O3 Na1 121.30(17)
C24A O3 Na1 122.9(6)
C8 N1 C7 115.36(19)
C8 N1 Zn1 108.17(15)
C7 N1 Zn1 134.36(16)
C8 N1 Na1 75.39(13)
C7 N1 Na1 120.04(15)
Zn1 N1 Na1 83.04(7)
C9 N2 C10 115.73(19)
C9 N2 Zn1 107.79(15)
C10 N2 Zn1 132.75(17)
C9 N2 Na1 74.23(13)
C10 N2 Na1 127.32(15)
Zn1 N2 Na1 80.82(7)
C4 C1 C2 108.2(2)
C4 C1 C3 107.6(3)
C2 C1 C3 107.8(3)
C4 C1 Zn1 109.27(17)
C2 C1 Zn1 111.92(19)
C3 C1 Zn1 111.88(19)
C1 C2 H2A 109.5
C1 C2 H2B 109.5
H2A C2 H2B 109.5
C1 C2 H2C 109.5
H2A C2 H2C 109.5
H2B C2 H2C 109.5
C1 C3 H3A 109.5
C1 C3 H3B 109.5
H3A C3 H3B 109.5
C1 C3 H3C 109.5
H3A C3 H3C 109.5
H3B C3 H3C 109.5
C1 C4 H4A 109.5
C1 C4 H4B 109.5
H4A C4 H4B 109.5
C1 C4 H4C 109.5
H4A C4 H4C 109.5
H4B C4 H4C 109.5
C7 C5 H5A 109.5
C7 C5 H5B 109.5
H5A C5 H5B 109.5
C7 C5 H5C 109.5
H5A C5 H5C 109.5
H5B C5 H5C 109.5
C7 C6 H6A 109.5
C7 C6 H6B 109.5
H6A C6 H6B 109.5
C7 C6 H6C 109.5
H6A C6 H6C 109.5
H6B C6 H6C 109.5
N1 C7 C5 110.7(2)
N1 C7 C6 112.3(2)
C5 C7 C6 110.3(3)
N1 C7 H7 107.8
C5 C7 H7 107.8
C6 C7 H7 107.8
C9 C8 N1 118.0(2)
C9 C8 Na1 76.63(14)
N1 C8 Na1 73.45(12)
C9 C8 H8 121.0
N1 C8 H8 121.0
Na1 C8 H8 120.0
C8 C9 N2 117.7(2)
C8 C9 Na1 73.58(14)
N2 C9 Na1 75.22(12)
C8 C9 H9 121.2
N2 C9 H9 121.2
Na1 C9 H9 121.3
N2 C10 C11 110.4(2)
N2 C10 C12 112.3(2)
C11 C10 C12 110.2(3)
N2 C10 H10 107.9
C11 C10 H10 107.9
C12 C10 H10 107.9
C10 C11 H11A 109.5
C10 C11 H11B 109.5
H11A C11 H11B 109.5
C10 C11 H11C 109.5
H11A C11 H11C 109.5
H11B C11 H11C 109.5
C10 C12 H12A 109.5
C10 C12 H12B 109.5
H12A C12 H12B 109.5
C10 C12 H12C 109.5
H12A C12 H12C 109.5
H12B C12 H12C 109.5
O1 C13 C14A 114.8(17)
O1 C13 C14 105.5(7)
O1 C13 H13A 110.7
C14A C13 H13A 107.6
C14 C13 H13A 110.7
O1 C13 H13B 110.7
C14A C13 H13B 104.1
C14 C13 H13B 110.7
H13A C13 H13B 108.8
O2 C20 C19 105.0(4)
O2 C20 C19A 109.8(14)
O2 C20 H20A 110.8
C19 C20 H20A 110.8
C19A C20 H20A 95.7
O2 C20 H20B 110.8
C19 C20 H20B 110.8
C19A C20 H20B 120.0
H20A C20 H20B 108.8
O3 C21 C22 102.9(7)
O3 C21 C22A 109.3(8)
O3 C21 H21A 111.2
C22 C21 H21A 111.2
C22A C21 H21A 93.8
O3 C21 H21B 111.2
C22 C21 H21B 111.2
C22A C21 H21B 120.9
H21A C21 H21B 109.1
C15 C14 C13 107.2(8)
C15 C14 H14A 110.3
C13 C14 H14A 110.3
C15 C14 H14B 110.3
C13 C14 H14B 110.3
H14A C14 H14B 108.5
C14 C15 C16 104.1(9)
C14 C15 H15A 110.9
C16 C15 H15A 110.9
C14 C15 H15B 110.9
C16 C15 H15B 110.9
H15A C15 H15B 109.0
O1 C16 C15 103.2(9)
O1 C16 H16A 111.1
C15 C16 H16A 111.1
O1 C16 H16B 111.1
C15 C16 H16B 111.1
H16A C16 H16B 109.1
O2 C17 C18 104.5(4)
O2 C17 H17A 110.9
C18 C17 H17A 110.9
O2 C17 H17B 110.9
C18 C17 H17B 110.9
H17A C17 H17B 108.9
C19 C18 C17 102.9(5)
C19 C18 H18A 111.2
C17 C18 H18A 111.2
C19 C18 H18B 111.2
C17 C18 H18B 111.2
H18A C18 H18B 109.1
C18 C19 C20 103.3(5)
C18 C19 H19A 111.1
C20 C19 H19A 111.1
C18 C19 H19B 111.1
C20 C19 H19B 111.1
H19A C19 H19B 109.1
C21 C22 C23 111.2(12)
C21 C22 H22A 109.4
C23 C22 H22A 109.4
C21 C22 H22B 109.4
C23 C22 H22B 109.4
H22A C22 H22B 108.0
C22 C23 C24 96.6(15)
C22 C23 H23A 112.4
C24 C23 H23A 112.4
C22 C23 H23B 112.4
C24 C23 H23B 112.4
H23A C23 H23B 110.0
O3 C24 C23 113.9(14)
O3 C24 H24A 108.8
C23 C24 H24A 108.8
O3 C24 H24B 108.8
C23 C24 H24B 108.8
H24A C24 H24B 107.7
C13 C14A C15A 102(2)
C13 C14A H14C 111.5
C15A C14A H14C 111.5
C13 C14A H14D 111.5
C15A C14A H14D 111.5
H14C C14A H14D 109.3
C16A C15A C14A 99(2)
C16A C15A H15C 111.9
C14A C15A H15C 111.9
C16A C15A H15D 111.9
C14A C15A H15D 111.9
H15C C15A H15D 109.6
O1 C16A C15A 110(3)
O1 C16A H16C 109.6
C15A C16A H16C 109.6
O1 C16A H16D 109.6
C15A C16A H16D 109.6
H16C C16A H16D 108.1
C18A C17A O2 101.5(17)
C18A C17A H17C 111.5
O2 C17A H17C 111.5
C18A C17A H17D 111.5
O2 C17A H17D 111.5
H17C C17A H17D 109.3
C17A C18A C19A 102(2)
C17A C18A H18C 111.4
C19A C18A H18C 111.4
C17A C18A H18D 111.4
C19A C18A H18D 111.4
H18C C18A H18D 109.3
C20 C19A C18A 98(2)
C20 C19A H19C 112.1
C18A C19A H19C 112.1
C20 C19A H19D 112.1
C18A C19A H19D 112.1
H19C C19A H19D 109.8
C23A C22A C21 101.3(13)
C23A C22A H22C 111.5
C21 C22A H22C 111.5
C23A C22A H22D 111.5
C21 C22A H22D 111.5
H22C C22A H22D 109.3
C24A C23A C22A 114.4(14)
C24A C23A H23C 108.7
C22A C23A H23C 108.7
C24A C23A H23D 108.7
C22A C23A H23D 108.7
H23C C23A H23D 107.6
C23A C24A O3 103.6(11)
C23A C24A H24C 111.0
O3 C24A H24C 111.0
C23A C24A H24D 111.0
O3 C24A H24D 111.0
H24C C24A H24D 109.0

loop_
_geom_bond_atom_site_label_1
_geom_bond_atom_site_label_2
_geom_bond_distance
Zn1 N1 1.957(2)
Zn1 N2 1.9713(19)
Zn1 C1 2.009(2)
Zn1 Na1 3.0489(10)
Na1 O2 2.312(2)
Na1 O3 2.312(2)
Na1 O1 2.350(2)
Na1 N1 2.587(2)
Na1 C8 2.612(2)
Na1 C9 2.649(2)
Na1 N2 2.662(2)
O1 C16A 1.40(4)
O1 C13 1.421(4)
O1 C16 1.431(12)
O2 C17 1.417(4)
O2 C20 1.439(4)
O2 C17A 1.58(2)
O3 C24 1.362(17)
O3 C21 1.442(4)
O3 C24A 1.473(16)
N1 C8 1.397(3)
N1 C7 1.456(3)
N2 C9 1.399(3)
N2 C10 1.454(3)
C1 C4 1.519(4)
C1 C2 1.524(4)
C1 C3 1.530(4)
C2 H2A 0.9800
C2 H2B 0.9800
C2 H2C 0.9800
C3 H3A 0.9800
C3 H3B 0.9800
C3 H3C 0.9800
C4 H4A 0.9800
C4 H4B 0.9800
C4 H4C 0.9800
C5 C7 1.511(4)
C5 H5A 0.9800
C5 H5B 0.9800
C5 H5C 0.9800
C6 C7 1.516(4)
C6 H6A 0.9800
C6 H6B 0.9800
C6 H6C 0.9800
C7 H7 1.0000
C8 C9 1.353(4)
C8 H8 0.9500
C9 H9 0.9500
C10 C11 1.523(4)
C10 C12 1.529(4)
C10 H10 1.0000
C11 H11A 0.9800
C11 H11B 0.9800
C11 H11C 0.9800
C12 H12A 0.9800
C12 H12B 0.9800
C12 H12C 0.9800
C13 C14A 1.45(3)
C13 C14 1.499(13)
C13 H13A 0.9900
C13 H13B 0.9900
C20 C19 1.502(8)
C20 C19A 1.52(4)
C20 H20A 0.9900
C20 H20B 0.9900
C21 C22 1.465(18)
C21 C22A 1.51(2)
C21 H21A 0.9900
C21 H21B 0.9900
C14 C15 1.46(2)
C14 H14A 0.9900
C14 H14B 0.9900
C15 C16 1.528(14)
C15 H15A 0.9900
C15 H15B 0.9900
C16 H16A 0.9900
C16 H16B 0.9900
C17 C18 1.501(8)
C17 H17A 0.9900
C17 H17B 0.9900
C18 C19 1.476(11)
C18 H18A 0.9900
C18 H18B 0.9900
C19 H19A 0.9900
C19 H19B 0.9900
C22 C23 1.51(2)
C22 H22A 0.9900
C22 H22B 0.9900
C23 C24 1.52(3)
C23 H23A 0.9900
C23 H23B 0.9900
C24 H24A 0.9900
C24 H24B 0.9900
C14A C15A 1.55(5)
C14A H14C 0.9900
C14A H14D 0.9900
C15A C16A 1.52(4)
C15A H15C 0.9900
C15A H15D 0.9900
C16A H16C 0.9900
C16A H16D 0.9900
C17A C18A 1.48(3)
C17A H17C 0.9900
C17A H17D 0.9900
C18A C19A 1.73(4)
C18A H18C 0.9900
C18A H18D 0.9900
C19A H19C 0.9900
C19A H19D 0.9900
C22A C23A 1.45(3)
C22A H22C 0.9900
C22A H22D 0.9900
C23A C24A 1.45(2)
C23A H23C 0.9900
C23A H23D 0.9900
C24A H24C 0.9900
C24A H24D 0.9900

loop_
_geom_torsion_atom_site_label_1
_geom_torsion_atom_site_label_2
_geom_torsion_atom_site_label_3
_geom_torsion_atom_site_label_4
_geom_torsion
N1 Zn1 Na1 O2 -29.41(11)
N2 Zn1 Na1 O2 -134.48(11)
C1 Zn1 Na1 O2 100.68(14)
N1 Zn1 Na1 O3 142.37(12)
N2 Zn1 Na1 O3 37.31(11)
C1 Zn1 Na1 O3 -87.53(14)
N1 Zn1 Na1 O1 -127.42(9)
N2 Zn1 Na1 O1 127.51(9)
C1 Zn1 Na1 O1 2.67(13)
N2 Zn1 Na1 N1 -105.07(10)
C1 Zn1 Na1 N1 130.09(13)
N1 Zn1 Na1 C8 35.13(10)
N2 Zn1 Na1 C8 -69.94(9)
C1 Zn1 Na1 C8 165.22(13)
N1 Zn1 Na1 C9 70.78(10)
N2 Zn1 Na1 C9 -34.29(9)
C1 Zn1 Na1 C9 -159.13(13)
N1 Zn1 Na1 N2 105.07(10)
C1 Zn1 Na1 N2 -124.84(13)
O2 Na1 O1 C16A -39(3)
O3 Na1 O1 C16A -129(3)
N1 Na1 O1 C16A 60(3)
C8 Na1 O1 C16A 69(3)
C9 Na1 O1 C16A 119(3)
N2 Na1 O1 C16A 127(3)
Zn1 Na1 O1 C16A 94(3)
O2 Na1 O1 C13 139.5(2)
O3 Na1 O1 C13 49.6(2)
N1 Na1 O1 C13 -120.9(2)
C8 Na1 O1 C13 -112.5(2)
C9 Na1 O1 C13 -62.1(3)
N2 Na1 O1 C13 -54.4(3)
Zn1 Na1 O1 C13 -87.7(2)
O2 Na1 O1 C16 -59.1(7)
O3 Na1 O1 C16 -148.9(7)
N1 Na1 O1 C16 40.5(7)
C8 Na1 O1 C16 48.9(7)
C9 Na1 O1 C16 99.3(7)
N2 Na1 O1 C16 107.0(7)
Zn1 Na1 O1 C16 73.7(7)
O3 Na1 O2 C17 106.3(4)
O1 Na1 O2 C17 16.0(4)
N1 Na1 O2 C17 -97.6(4)
C8 Na1 O2 C17 -128.9(4)
C9 Na1 O2 C17 -149.2(4)
N2 Na1 O2 C17 -139.0(4)
Zn1 Na1 O2 C17 -79.2(4)
O3 Na1 O2 C20 -71.7(2)
O1 Na1 O2 C20 -162.0(2)
N1 Na1 O2 C20 84.4(2)
C8 Na1 O2 C20 53.1(2)
C9 Na1 O2 C20 32.8(2)
N2 Na1 O2 C20 43.0(3)
Zn1 Na1 O2 C20 102.8(2)
O3 Na1 O2 C17A 146.8(14)
O1 Na1 O2 C17A 56.6(14)
N1 Na1 O2 C17A -57.1(14)
C8 Na1 O2 C17A -88.4(14)
C9 Na1 O2 C17A -108.7(14)
N2 Na1 O2 C17A -98.5(14)
Zn1 Na1 O2 C17A -38.7(14)
O2 Na1 O3 C24 133.1(11)
O1 Na1 O3 C24 -130.9(11)
N1 Na1 O3 C24 27.9(11)
C8 Na1 O3 C24 36.2(11)
C9 Na1 O3 C24 13.9(11)
N2 Na1 O3 C24 -17.5(11)
Zn1 Na1 O3 C24 -40.9(11)
O2 Na1 O3 C21 -33.4(2)
O1 Na1 O3 C21 62.7(2)
N1 Na1 O3 C21 -138.6(2)
C8 Na1 O3 C21 -130.2(2)
C9 Na1 O3 C21 -152.6(2)
N2 Na1 O3 C21 176.1(2)
Zn1 Na1 O3 C21 152.68(19)
O2 Na1 O3 C24A 110.4(10)
O1 Na1 O3 C24A -153.6(10)
N1 Na1 O3 C24A 5.2(11)
C8 Na1 O3 C24A 13.5(10)
C9 Na1 O3 C24A -8.8(10)
N2 Na1 O3 C24A -40.2(10)
Zn1 Na1 O3 C24A -63.6(10)
N2 Zn1 N1 C8 -15.46(16)
C1 Zn1 N1 C8 165.86(16)
Na1 Zn1 N1 C8 -72.09(15)
N2 Zn1 N1 C7 -177.5(2)
C1 Zn1 N1 C7 3.8(3)
Na1 Zn1 N1 C7 125.9(2)
N2 Zn1 N1 Na1 56.63(7)
C1 Zn1 N1 Na1 -122.05(13)
O2 Na1 N1 C8 -90.48(14)
O3 Na1 N1 C8 13.4(3)
O1 Na1 N1 C8 170.22(14)
C9 Na1 N1 C8 30.44(13)
N2 Na1 N1 C8 65.97(13)
Zn1 Na1 N1 C8 110.88(15)
O2 Na1 N1 C7 20.66(18)
O3 Na1 N1 C7 124.5(2)
O1 Na1 N1 C7 -78.65(18)
C8 Na1 N1 C7 111.1(2)
C9 Na1 N1 C7 141.57(19)
N2 Na1 N1 C7 177.10(19)
Zn1 Na1 N1 C7 -138.0(2)
O2 Na1 N1 Zn1 158.64(8)
O3 Na1 N1 Zn1 -97.5(2)
O1 Na1 N1 Zn1 59.34(10)
C8 Na1 N1 Zn1 -110.88(15)
C9 Na1 N1 Zn1 -80.44(9)
N2 Na1 N1 Zn1 -44.91(6)
N1 Zn1 N2 C9 15.35(16)
C1 Zn1 N2 C9 -165.85(15)
Na1 Zn1 N2 C9 70.06(14)
N1 Zn1 N2 C10 171.9(2)
C1 Zn1 N2 C10 -9.3(3)
Na1 Zn1 N2 C10 -133.4(2)
N1 Zn1 N2 Na1 -54.72(7)
C1 Zn1 N2 Na1 124.09(12)
O2 Na1 N2 C9 -17.9(2)
O3 Na1 N2 C9 93.37(14)
O1 Na1 N2 C9 -170.83(13)
N1 Na1 N2 C9 -66.75(13)
C8 Na1 N2 C9 -30.48(13)
Zn1 Na1 N2 C9 -111.54(14)
O2 Na1 N2 C10 -128.5(2)
O3 Na1 N2 C10 -17.2(2)
O1 Na1 N2 C10 78.6(2)
N1 Na1 N2 C10 -177.4(2)
C8 Na1 N2 C10 -141.1(2)
C9 Na1 N2 C10 -110.6(2)
Zn1 Na1 N2 C10 137.8(2)
O2 Na1 N2 Zn1 93.69(15)
O3 Na1 N2 Zn1 -155.09(8)
O1 Na1 N2 Zn1 -59.29(9)
N1 Na1 N2 Zn1 44.80(6)
C8 Na1 N2 Zn1 81.06(9)
C9 Na1 N2 Zn1 111.54(14)
N1 Zn1 C1 C4 -128.77(19)
N2 Zn1 C1 C4 53.1(2)
Na1 Zn1 C1 C4 141.67(16)
N1 Zn1 C1 C2 -8.9(3)
N2 Zn1 C1 C2 172.93(19)
Na1 Zn1 C1 C2 -98.5(2)
N1 Zn1 C1 C3 112.2(2)
N2 Zn1 C1 C3 -66.0(3)
Na1 Zn1 C1 C3 22.6(3)
C8 N1 C7 C5 156.4(2)
Zn1 N1 C7 C5 -42.5(3)
Na1 N1 C7 C5 69.2(3)
C8 N1 C7 C6 -79.8(3)
Zn1 N1 C7 C6 81.3(3)
Na1 N1 C7 C6 -167.0(2)
C7 N1 C8 C9 178.8(2)
Zn1 N1 C8 C9 13.0(3)
Na1 N1 C8 C9 -64.5(2)
C7 N1 C8 Na1 -116.67(19)
Zn1 N1 C8 Na1 77.45(10)
O2 Na1 C8 C9 -142.09(15)
O3 Na1 C8 C9 -48.30(17)
O1 Na1 C8 C9 109.84(18)
N1 Na1 C8 C9 125.0(2)
N2 Na1 C8 C9 31.26(13)
Zn1 Na1 C8 C9 79.88(14)
O2 Na1 C8 N1 92.93(13)
O3 Na1 C8 N1 -173.28(13)
O1 Na1 C8 N1 -15.1(2)
C9 Na1 C8 N1 -125.0(2)
N2 Na1 C8 N1 -93.72(14)
Zn1 Na1 C8 N1 -45.10(11)
N1 C8 C9 N2 -0.2(3)
Na1 C8 C9 N2 -62.95(19)
N1 C8 C9 Na1 62.77(19)
C10 N2 C9 C8 -173.7(2)
Zn1 N2 C9 C8 -12.6(3)
Na1 N2 C9 C8 62.07(19)
C10 N2 C9 Na1 124.28(18)
Zn1 N2 C9 Na1 -74.65(10)
O2 Na1 C9 C8 44.07(17)
O3 Na1 C9 C8 140.93(15)
O1 Na1 C9 C8 -111.31(18)
N1 Na1 C9 C8 -31.85(13)
N2 Na1 C9 C8 -125.3(2)
Zn1 Na1 C9 C8 -80.31(14)
O2 Na1 C9 N2 169.41(13)
O3 Na1 C9 N2 -93.73(14)
O1 Na1 C9 N2 14.0(2)
N1 Na1 C9 N2 93.49(14)
C8 Na1 C9 N2 125.3(2)
Zn1 Na1 C9 N2 45.03(10)
C9 N2 C10 C11 -149.5(2)
Zn1 N2 C10 C11 55.4(3)
Na1 N2 C10 C11 -60.2(3)
C9 N2 C10 C12 87.1(3)
Zn1 N2 C10 C12 -68.0(3)
Na1 N2 C10 C12 176.42(18)
C16A O1 C13 C14A -3(2)
C16 O1 C13 C14A 12.7(15)
Na1 O1 C13 C14A 177.5(13)
C16A O1 C13 C14 -5.6(19)
C16 O1 C13 C14 10.5(9)
Na1 O1 C13 C14 175.2(7)
C17 O2 C20 C19 -5.3(6)
C17A O2 C20 C19 -34.5(11)
Na1 O2 C20 C19 173.0(4)
C17 O2 C20 C19A -20.5(14)
C17A O2 C20 C19A -49.6(17)
Na1 O2 C20 C19A 157.8(13)
C24 O3 C21 C22 17.7(8)
C24A O3 C21 C22 37.7(8)
Na1 O3 C21 C22 -173.5(7)
C24 O3 C21 C22A 0.8(8)
C24A O3 C21 C22A 20.8(9)
Na1 O3 C21 C22A 169.5(11)
O1 C13 C14 C15 9.4(13)
C14A C13 C14 C15 -158(12)
C13 C14 C15 C16 -24.0(16)
C16A O1 C16 C15 38(7)
C13 O1 C16 C15 -25.0(12)
Na1 O1 C16 C15 172.7(7)
C14 C15 C16 O1 29.5(15)
C20 O2 C17 C18 -17.7(7)
C17A O2 C17 C18 51.9(15)
Na1 O2 C17 C18 164.1(4)
O2 C17 C18 C19 33.9(7)
C17 C18 C19 C20 -36.7(7)
O2 C20 C19 C18 26.5(6)
C19A C20 C19 C18 137(6)
O3 C21 C22 C23 -25.7(11)
C22A C21 C22 C23 88(4)
C21 C22 C23 C24 22.1(14)
C21 O3 C24 C23 -4.1(13)
C24A O3 C24 C23 -91(4)
Na1 O3 C24 C23 -171.8(8)
C22 C23 C24 O3 -10.8(15)
O1 C13 C14A C15A -17(2)
C14 C13 C14A C15A -4(9)
C13 C14A C15A C16A 28(3)
C13 O1 C16A C15A 24(3)
C16 O1 C16A C15A -98(8)
Na1 O1 C16A C15A -157.3(14)
C14A C15A C16A O1 -34(4)
C17 O2 C17A C18A -62(2)
C20 O2 C17A C18A 55(2)
Na1 O2 C17A C18A -156.9(13)
O2 C17A C18A C19A -39(2)
O2 C20 C19A C18A 25.0(19)
C19 C20 C19A C18A -49(5)
C17A C18A C19A C20 11(3)
O3 C21 C22A C23A -13.0(13)
C22 C21 C22A C23A -84(4)
C21 C22A C23A C24A 0.5(19)
C22A C23A C24A O3 11.6(19)
C24 O3 C24A C23A 80(4)
C21 O3 C24A C23A -19.3(11)
Na1 O3 C24A C23A -167.4(7)
